data_1513808
loop_
_publ_author_name
'Jalarvo, Niina'
'Gourdon, Olivier'
'Ehlers, Georg'
'Tyagi, Madhusudan'
'Kumar, Sanat K.'
'Dobbs, Kerwin D.'
'Smalley, Robert J.'
'Guise, William E.'
'Ramirez-Cuesta, Anibal'
'Wildgruber, Christoph'
'Crawford, Michael K.'

_publ_section_title
;
 Structure and Dynamics of Octamethyl-POSS Nanoparticles
;
_journal_issue 10
_journal_name_full 'The Journal of Physical Chemistry C'
_journal_page_first 5579
_journal_paper_doi 10.1021/jp412228r
_journal_volume 118
_journal_year 2014
_chemical_formula_sum 'C8 H24 O12 Si8'
_chemical_formula_weight 537
_space_group_IT_number 148
_symmetry_cell_setting trigonal
_symmetry_Int_Tables_number 148
_symmetry_space_group_name_Hall '-R 3'
_symmetry_space_group_name_H-M 'R -3 :H'
_cell_angle_alpha 90
_cell_angle_beta 90
_cell_angle_gamma 120
_cell_formula_units_Z 3
_cell_length_a 12.41090(7)
_cell_length_b 12.41090(7)
_cell_length_c 12.99059(11)
_cell_measurement_temperature 293
_cell_volume 1732.87(2)
_diffrn_ambient_temperature 293
_diffrn_radiation_probe neutron
_diffrn_radiation_wavelength -1
_exptl_absorpt_coefficient_mu 0
_exptl_crystal_density_diffrn 1.5431
_exptl_crystal_F_000 840
_pd_instr_location ' ?'
_pd_meas_2theta_range_max 96.639
_pd_meas_2theta_range_min 13.404
_pd_meas_number_of_points 3296
_pd_proc_2theta_range_max 96.639
_pd_proc_2theta_range_min 13.404
_pd_proc_ls_background_function 'Manual background'
_pd_proc_ls_pref_orient_corr none
_pd_proc_ls_profile_function Pseudo-Voigt
_pd_proc_ls_prof_R_factor 0.0122
_pd_proc_ls_prof_wR_expected 0.0037
_pd_proc_ls_prof_wR_factor 0.0080
_refine_ls_hydrogen_treatment refall
_refine_ls_number_constraints 0
_refine_ls_number_parameters 65
_refine_ls_number_restraints 0
_refine_ls_shift/su_max 4.5538
_refine_ls_shift/su_mean 0.8350
_refine_ls_weighting_scheme sigma
_cod_data_source_file jp412228r_si_004.cif
_cod_data_source_block I
_cod_depositor_comments
;
The following automatic conversions were performed:

data name '_atom_site_site_symmetry_mutiplicity' was replaced with
'_atom_site_site_symmetry_multiplicity' as specified in the
replacement file 'data/replacement-values/replacement_tags.lst'.

Automatic conversion script
Id: cif_correct_tags 9268 2022-04-12 08:56:07Z antanas 
;
_cod_original_sg_symbol_H-M 'R -3'
_cod_database_code 1513808

loop_
_symmetry_equiv_pos_site_id
_symmetry_equiv_pos_as_xyz
1 x,y,z
2 -y,x-y,z
3 -x+y,-x,z
4 -x,-y,-z
5 y,-x+y,-z
6 x-y,x,-z
7 x+2/3,y+1/3,z+1/3
8 -y+2/3,x-y+1/3,z+1/3
9 -x+y+2/3,-x+1/3,z+1/3
10 -x+2/3,-y+1/3,-z+1/3
11 y+2/3,-x+y+1/3,-z+1/3
12 x-y+2/3,x+1/3,-z+1/3
13 x+1/3,y+2/3,z+2/3
14 -y+1/3,x-y+2/3,z+2/3
15 -x+y+1/3,-x+2/3,z+2/3
16 -x+1/3,-y+2/3,-z+2/3
17 y+1/3,-x+y+2/3,-z+2/3
18 x-y+1/3,x+2/3,-z+2/3

loop_
_atom_site_label
_atom_site_type_symbol
_atom_site_fract_x
_atom_site_fract_y
_atom_site_fract_z
_atom_site_adp_type
_atom_site_U_iso_or_equiv
_atom_site_site_symmetry_multiplicity
_atom_site_occupancy
_atom_site_calc_flag
Si1 Si 0 0 0.2100(6) Uiso 0.0210(17) 6 1 d
Si2 Si 0.0183(4) 0.2141(4) 0.0700(3) Uiso 0.0167(8) 18 1 d
O1 O 0.0143(3) 0.1302(3) 0.1677(3) Uiso 0.0255(8) 18 1 d
O2 O -0.1095(3) 0.1352(3) 0.0027(4) Uiso 0.0302(8) 18 1 d
C1 C 0 0 0.3491(5) Uiso 0.0406(16) 6 1 d
C2 C 0.0298(3) 0.3586(3) 0.1148(3) Uiso 0.0278(8) 18 1 d
H1 H 0.0862(8) 0.0721(7) 0.3780(5) Uani 0.061(4) 18 1 d
H2 H 0.1088(7) 0.4092(6) 0.1623(6) Uani 0.061(4) 18 1 d
H3 H -0.0520(7) 0.3416(8) 0.1590(6) Uani 0.063(4) 18 1 d
H4 H 0.0397(8) 0.4192(6) 0.0526(6) Uani 0.062(4) 18 1 d

loop_
_atom_site_aniso_label
_atom_site_aniso_type_symbol
_atom_site_aniso_U_11
_atom_site_aniso_U_22
_atom_site_aniso_U_33
_atom_site_aniso_U_12
_atom_site_aniso_U_13
_atom_site_aniso_U_23
H1 H 0.061(5) 0.057(6) 0.039(4) 0.011(4) -0.024(4) -0.016(4)
H2 H 0.061(5) 0.058(4) 0.066(5) 0.017(4) -0.012(5) -0.007(4)
H3 H 0.052(5) 0.073(5) 0.074(5) 0.035(4) 0.034(4) -0.010(5)
H4 H 0.100(7) 0.031(3) 0.059(4) 0.034(4) 0.014(5) 0.027(4)

loop_
_atom_type_symbol
_atom_type_scat_length_neutron
_atom_type_scat_source
Si 4.149 International_Tables_Vol_C
C 6.646 International_Tables_Vol_C
H -3.739 International_Tables_Vol_C
O 5.803 International_Tables_Vol_C
